data_7234071
loop_
_publ_author_name
'Takaaki Hiramatsu'
'Yukihiro Yoshida'
'Gunzi Saito'
'Akihiro Otsuka'
'Hideki Yamochi'
'Mitsuhiko Maesato'
'Yasuhiro Shimizu'
'Hiroshi Ito'
'Hideo Kishida'

_publ_section_title
;
 Quantum spin liquid: design of a quantum spin liquid next to a
 superconducting state based on a dimer-type ET Mott insulator
;
_journal_name_full 'Journal of Materials Chemistry C'
_journal_page_first 1378
_journal_page_last 1388
_journal_paper_doi 10.1039/C4TC01701C
_journal_volume 3
_journal_year 2015
_chemical_formula_moiety '2(C10 H8 S8), C2 Ag1 N2, H2 O1'
_chemical_formula_sum 'C22 H18 Ag N2 O S16'
_chemical_formula_weight 947.21
_chemical_name_common
;
bis(bis(Ethylenedithio)tetrathiafulvalene) dicyano-silver monohydrate
;
_chemical_name_systematic
;
bis(3,4;3',4'-bis(Ethylenedithio)-2,2',5,5'-tetrathiafulvalenium)
dicyano-silver(i) monohydrate
;
_space_group_IT_number 4
_space_group_name_Hall 'P 2yb'
_space_group_name_H-M_alt 'P 1 21 1'
_symmetry_cell_setting monoclinic
_symmetry_space_group_name_Hall 'P 2yb'
_symmetry_space_group_name_H-M 'P 1 21 1'
_atom_sites_solution_hydrogens geom
_atom_sites_solution_primary direct
_atom_sites_solution_secondary difmap
_cell_angle_alpha 90.00
_cell_angle_beta 109.7470(10)
_cell_angle_gamma 90.00
_cell_formula_units_Z 2
_cell_length_a 16.0164(11)
_cell_length_b 8.5758(6)
_cell_length_c 12.4828(9)
_cell_measurement_reflns_used 9850
_cell_measurement_temperature 150(2)
_cell_measurement_theta_max 28.21
_cell_measurement_theta_min 2.53
_cell_volume 1613.7(2)
_computing_cell_refinement 'APEX2 (Bruker AXS, 2006)'
_computing_data_collection 'APEX2 '
_computing_data_reduction 'SAINT (Bruker AXS, 2004)'
_computing_publication_material 'Yadokari-XG 2009 (Wakita, Nemoto et al., 2009)'
_computing_structure_refinement 'SHELXL-97 (Sheldrick, 1997)'
_computing_structure_solution 'SHELXS-97 (Sheldrick, 1990)'
_diffrn_ambient_temperature 150(2)
_diffrn_detector_area_resol_mean 8.333
_diffrn_measured_fraction_theta_full 0.996
_diffrn_measured_fraction_theta_max 0.996
_diffrn_measurement_device_type 'Bruker APEXII CCD area detector'
_diffrn_measurement_method '\f and \w scans'
_diffrn_radiation_monochromator graphite
_diffrn_radiation_source 'fine-focus sealed tube'
_diffrn_radiation_type MoK\a
_diffrn_radiation_wavelength 0.71073
_diffrn_reflns_av_R_equivalents 0.0099
_diffrn_reflns_av_sigmaI/netI 0.0109
_diffrn_reflns_limit_h_max 20
_diffrn_reflns_limit_h_min -20
_diffrn_reflns_limit_k_max 10
_diffrn_reflns_limit_k_min -10
_diffrn_reflns_limit_l_max 15
_diffrn_reflns_limit_l_min -15
_diffrn_reflns_number 17730
_diffrn_reflns_theta_full 27.00
_diffrn_reflns_theta_max 27.00
_diffrn_reflns_theta_min 1.35
_exptl_absorpt_coefficient_mu 1.687
_exptl_absorpt_correction_T_max 0.8362
_exptl_absorpt_correction_T_min 0.6950
_exptl_absorpt_correction_type numerical
_exptl_absorpt_process_details
;
APEX2 Software
;
_exptl_crystal_colour black
_exptl_crystal_density_diffrn 1.949
_exptl_crystal_density_method 'not measured'
_exptl_crystal_description 'rectangular needle'
_exptl_crystal_F_000 950
_exptl_crystal_preparation 'Magnetic properties, electronic property'
_exptl_crystal_recrystallization_method electrocrystallization
_exptl_crystal_size_max 0.34
_exptl_crystal_size_mid 0.33
_exptl_crystal_size_min 0.11
_refine_diff_density_max 0.766
_refine_diff_density_min -1.060
_refine_diff_density_rms 0.057
_refine_ls_abs_structure_details 'Flack H D (1983), Acta Cryst. A39, 876-881'
_refine_ls_abs_structure_Flack -0.036(14)
_refine_ls_extinction_method none
_refine_ls_goodness_of_fit_ref 1.118
_refine_ls_hydrogen_treatment constr
_refine_ls_matrix_type full
_refine_ls_number_parameters 379
_refine_ls_number_reflns 6969
_refine_ls_number_restraints 1
_refine_ls_restrained_S_all 1.118
_refine_ls_R_factor_all 0.0182
_refine_ls_R_factor_gt 0.0180
_refine_ls_shift/su_max 0.001
_refine_ls_shift/su_mean 0.000
_refine_ls_structure_factor_coef Fsqd
_refine_ls_weighting_details 'calc w=1/[\s^2^(Fo^2^)+(0.0170P)^2^+1.4014P] where P=(Fo^2^+2Fc^2^)/3'
_refine_ls_weighting_scheme calc
_refine_ls_wR_factor_gt 0.0457
_refine_ls_wR_factor_ref 0.0459
_reflns_number_gt 6929
_reflns_number_total 6969
_reflns_threshold_expression >2sigma(I)
_cod_data_source_file 1000027.cif
_cod_data_source_block PCOD1000027
_cod_depositor_comments
;
The following automatic conversions were performed:

data item '_symmetry_cell_setting' value 'Monoclinic' was changed to
'monoclinic' in accordance with the built-in table derived from the
CIF Core dictionary named 'cif_core.dic' version 2.4.5 last updated
on 2014-11-21.

Automatic conversion script
Id: cif_fix_values 6909 2019-04-08 15:41:33Z antanas 
;
_cod_original_sg_symbol_H-M 'P2(1)   '
_cod_database_code 7234071

loop_
_symmetry_equiv_pos_as_xyz
'x, y, z'
'-x, y+1/2, -z'

loop_
_atom_site_label
_atom_site_type_symbol
_atom_site_fract_x
_atom_site_fract_y
_atom_site_fract_z
_atom_site_U_iso_or_equiv
_atom_site_adp_type
_atom_site_occupancy
_atom_site_symmetry_multiplicity
_atom_site_calc_flag
_atom_site_refinement_flags
_atom_site_disorder_assembly
_atom_site_disorder_group
S1 S 0.62152(4) 0.58556(7) 0.41336(5) 0.01899(11) Uani 1 1 d . . .
S2 S 0.54182(4) 0.33491(8) 0.24916(5) 0.02306(12) Uani 1 1 d . . .
S3 S 0.43605(4) 0.58969(7) 0.47769(5) 0.01830(11) Uani 1 1 d . . .
S4 S 0.37270(4) 0.32584(7) 0.32039(5) 0.02138(12) Uani 1 1 d . . .
S5 S 0.79778(5) 0.56238(10) 0.38780(11) 0.0590(3) Uani 1 1 d . . .
S6 S 0.69777(5) 0.27414(8) 0.18620(6) 0.03103(15) Uani 1 1 d . . .
S7 S 0.27104(4) 0.61837(8) 0.53243(6) 0.02584(13) Uani 1 1 d . . .
S8 S 0.19965(4) 0.29643(7) 0.35006(6) 0.02445(13) Uani 1 1 d . . .
C1 C 0.53058(15) 0.4646(3) 0.35145(19) 0.0177(4) Uani 1 1 d . . .
C2 C 0.45564(15) 0.4633(3) 0.37966(19) 0.0180(4) Uani 1 1 d . . .
C3 C 0.68907(15) 0.4968(3) 0.3459(2) 0.0221(5) Uani 1 1 d . . .
C4 C 0.65159(15) 0.3844(3) 0.2691(2) 0.0203(5) Uani 1 1 d . . .
C5 C 0.32855(15) 0.5213(3) 0.45593(19) 0.0178(4) Uani 1 1 d . . .
C6 C 0.29980(14) 0.3991(3) 0.38568(19) 0.0179(4) Uani 1 1 d . . .
C7 C 0.85061(18) 0.4068(3) 0.3391(3) 0.0358(6) Uani 1 1 d . . .
H7 H 0.9131 0.4375 0.3495 0.043 Uiso 1 1 calc R . .
H7A H 0.8527 0.3122 0.3867 0.043 Uiso 1 1 calc R . .
C8 C 0.80305(19) 0.3663(4) 0.2146(3) 0.0381(7) Uani 1 1 d . . .
H8 H 0.8420 0.2957 0.1885 0.046 Uiso 1 1 calc R . .
H8A H 0.7944 0.4642 0.1686 0.046 Uiso 1 1 calc R . .
C9 C 0.19851(16) 0.4607(3) 0.5434(2) 0.0233(5) Uani 1 1 d . . .
H9 H 0.2356 0.3730 0.5874 0.028 Uiso 1 1 calc R . .
H9A H 0.1602 0.4985 0.5868 0.028 Uiso 1 1 calc R . .
C10 C 0.13994(15) 0.4003(3) 0.4289(2) 0.0219(5) Uani 1 1 d . . .
H10 H 0.1078 0.4903 0.3819 0.026 Uiso 1 1 calc R . .
H10A H 0.0945 0.3288 0.4406 0.026 Uiso 1 1 calc R . .
S9 S 0.62002(4) 0.87147(7) 0.18861(5) 0.01959(11) Uani 1 1 d . . .
S10 S 0.55355(4) 0.61875(7) 0.02248(5) 0.02017(11) Uani 1 1 d . . .
S11 S 0.44741(4) 0.86049(7) 0.25629(5) 0.02056(11) Uani 1 1 d . . .
S12 S 0.37017(4) 0.61538(7) 0.08741(5) 0.01904(11) Uani 1 1 d . . .
S13 S 0.79021(4) 0.90998(8) 0.15118(5) 0.02413(12) Uani 1 1 d . . .
S14 S 0.71151(4) 0.60248(8) -0.04600(6) 0.02771(13) Uani 1 1 d . . .
S15 S 0.28743(4) 0.91948(7) 0.31281(5) 0.02330(12) Uani 1 1 d . . .
S16 S 0.19001(4) 0.64040(7) 0.09860(5) 0.02284(12) Uani 1 1 d . . .
C11 C 0.53505(14) 0.7407(3) 0.12348(18) 0.0177(4) Uani 1 1 d . . .
C12 C 0.45947(14) 0.7377(3) 0.15103(18) 0.0177(4) Uani 1 1 d . . .
C13 C 0.68945(15) 0.8103(3) 0.1150(2) 0.0185(4) Uani 1 1 d . . .
C14 C 0.65901(14) 0.6932(3) 0.03882(19) 0.0198(5) Uani 1 1 d . . .
C15 C 0.33593(14) 0.8140(3) 0.2300(2) 0.0177(4) Uani 1 1 d . . .
C16 C 0.29978(13) 0.7039(3) 0.15039(18) 0.0164(4) Uani 1 1 d . . .
C17 C 0.85369(16) 0.7789(3) 0.0954(2) 0.0265(5) Uani 1 1 d . . .
H17 H 0.9106 0.8309 0.0995 0.032 Uiso 1 1 calc R . .
H17A H 0.8688 0.6836 0.1443 0.032 Uiso 1 1 calc R . .
C18 C 0.80504(16) 0.7303(4) -0.0268(2) 0.0272(5) Uani 1 1 d . . .
H18 H 0.8481 0.6768 -0.0569 0.033 Uiso 1 1 calc R . .
H18A H 0.7837 0.8263 -0.0735 0.033 Uiso 1 1 calc R . .
C19 C 0.17116(16) 0.8741(3) 0.2446(2) 0.0262(5) Uani 1 1 d . . .
H19 H 0.1385 0.9042 0.2970 0.031 Uiso 1 1 calc R . .
H19A H 0.1474 0.9391 0.1743 0.031 Uiso 1 1 calc R . .
C20 C 0.15216(14) 0.7043(3) 0.21225(19) 0.0237(5) Uani 1 1 d . . .
H20 H 0.0867 0.6865 0.1888 0.028 Uiso 1 1 calc R . .
H20A H 0.1812 0.6385 0.2809 0.028 Uiso 1 1 calc R . .
Ag1 Ag -0.005887(12) 0.21762(2) 0.148885(16) 0.02767(5) Uani 1 1 d . . .
C21 C -0.00799(16) 0.4150(3) 0.0491(2) 0.0246(5) Uani 1 1 d . . .
C22 C -0.00948(16) 0.0980(3) 0.2929(2) 0.0260(5) Uani 1 1 d . . .
N1 N -0.00943(16) 0.5149(3) -0.0101(2) 0.0320(5) Uani 1 1 d . . .
N2 N -0.01059(17) 0.0419(3) 0.3759(2) 0.0401(6) Uani 1 1 d . . .
O1 O 0.0030(2) 0.6896(4) 0.4007(3) 0.0720(8) Uani 1 1 d . . .

loop_
_atom_site_aniso_label
_atom_site_aniso_U_11
_atom_site_aniso_U_22
_atom_site_aniso_U_33
_atom_site_aniso_U_23
_atom_site_aniso_U_13
_atom_site_aniso_U_12
S1 0.0159(2) 0.0210(3) 0.0196(3) -0.0028(2) 0.0054(2) -0.0016(2)
S2 0.0179(3) 0.0277(3) 0.0240(3) -0.0096(2) 0.0077(2) -0.0019(2)
S3 0.0166(2) 0.0205(3) 0.0181(2) -0.0040(2) 0.0064(2) -0.0030(2)
S4 0.0179(3) 0.0219(3) 0.0267(3) -0.0086(2) 0.0106(2) -0.0041(2)
S5 0.0189(3) 0.0370(4) 0.1233(9) -0.0409(5) 0.0270(4) -0.0093(3)
S6 0.0348(3) 0.0275(3) 0.0406(4) -0.0050(3) 0.0257(3) 0.0019(3)
S7 0.0257(3) 0.0246(3) 0.0333(3) -0.0123(3) 0.0181(2) -0.0061(2)
S8 0.0176(3) 0.0265(3) 0.0313(3) -0.0107(2) 0.0109(2) -0.0064(2)
C1 0.0176(10) 0.0190(11) 0.0170(10) -0.0025(9) 0.0066(8) -0.0014(9)
C2 0.0173(10) 0.0174(11) 0.0191(10) -0.0006(9) 0.0058(8) 0.0012(8)
C3 0.0150(10) 0.0206(11) 0.0333(13) -0.0018(10) 0.0114(9) 0.0012(9)
C4 0.0190(11) 0.0188(11) 0.0254(12) -0.0004(9) 0.0105(9) 0.0017(9)
C5 0.0143(10) 0.0215(12) 0.0188(10) -0.0010(9) 0.0072(8) -0.0006(8)
C6 0.0152(10) 0.0209(12) 0.0179(10) -0.0001(9) 0.0060(8) 0.0016(9)
C7 0.0243(13) 0.0254(13) 0.0623(19) -0.0006(13) 0.0209(13) 0.0048(11)
C8 0.0273(14) 0.0468(17) 0.0490(17) 0.0125(14) 0.0244(13) 0.0026(12)
C9 0.0225(11) 0.0261(13) 0.0246(12) -0.0021(10) 0.0125(9) -0.0010(10)
C10 0.0165(10) 0.0220(12) 0.0293(12) -0.0008(10) 0.0107(9) 0.0004(9)
S9 0.0156(2) 0.0218(3) 0.0225(3) -0.0062(2) 0.0079(2) -0.0039(2)
S10 0.0191(3) 0.0221(3) 0.0193(2) -0.0041(2) 0.0064(2) -0.0050(2)
S11 0.0155(2) 0.0223(3) 0.0232(3) -0.0060(2) 0.0055(2) -0.0035(2)
S12 0.0152(2) 0.0218(3) 0.0197(2) -0.0047(2) 0.0054(2) -0.0031(2)
S13 0.0183(3) 0.0272(3) 0.0297(3) -0.0082(3) 0.0119(2) -0.0068(2)
S14 0.0306(3) 0.0284(3) 0.0297(3) -0.0096(3) 0.0175(3) -0.0054(3)
S15 0.0214(3) 0.0224(3) 0.0280(3) -0.0075(2) 0.0108(2) -0.0020(2)
S16 0.0139(2) 0.0261(3) 0.0279(3) -0.0076(2) 0.0062(2) -0.0036(2)
C11 0.0154(10) 0.0183(12) 0.0176(10) 0.0001(9) 0.0034(8) -0.0014(8)
C12 0.0162(10) 0.0195(12) 0.0168(9) -0.0019(9) 0.0048(8) -0.0017(9)
C13 0.0155(10) 0.0210(12) 0.0216(11) 0.0007(9) 0.0096(9) -0.0024(8)
C14 0.0187(10) 0.0230(13) 0.0182(10) 0.0009(9) 0.0069(8) -0.0019(9)
C15 0.0137(10) 0.0188(11) 0.0200(10) 0.0025(9) 0.0049(8) -0.0003(8)
C16 0.0146(9) 0.0162(10) 0.0182(9) 0.0012(9) 0.0053(7) 0.0010(9)
C17 0.0194(11) 0.0221(11) 0.0388(14) -0.0018(10) 0.0112(10) 0.0010(9)
C18 0.0300(12) 0.0245(12) 0.0366(13) -0.0020(12) 0.0235(10) -0.0030(11)
C19 0.0189(11) 0.0301(13) 0.0279(12) -0.0033(10) 0.0059(10) 0.0047(10)
C20 0.0173(10) 0.0292(13) 0.0262(11) -0.0014(11) 0.0097(9) -0.0035(10)
Ag1 0.02350(9) 0.02915(9) 0.03223(10) 0.00476(9) 0.01187(7) 0.00145(8)
C21 0.0185(11) 0.0261(12) 0.0274(12) -0.0055(11) 0.0053(9) -0.0024(10)
C22 0.0193(11) 0.0253(12) 0.0337(13) -0.0047(11) 0.0092(10) -0.0019(9)
N1 0.0255(11) 0.0326(13) 0.0358(13) -0.0027(10) 0.0077(10) -0.0062(9)
N2 0.0320(13) 0.0531(17) 0.0364(14) 0.0032(12) 0.0132(11) -0.0062(12)
O1 0.085(2) 0.060(2) 0.0727(18) -0.0029(15) 0.0293(16) 0.0098(16)

loop_
_atom_type_symbol
_atom_type_description
_atom_type_scat_dispersion_real
_atom_type_scat_dispersion_imag
_atom_type_scat_source
C C 0.0033 0.0016 'International Tables Vol C Tables 4.2.6.8 and 6.1.1.4'
H H 0.0000 0.0000 'International Tables Vol C Tables 4.2.6.8 and 6.1.1.4'
N N 0.0061 0.0033 'International Tables Vol C Tables 4.2.6.8 and 6.1.1.4'
O O 0.0106 0.0060 'International Tables Vol C Tables 4.2.6.8 and 6.1.1.4'
S S 0.1246 0.1234 'International Tables Vol C Tables 4.2.6.8 and 6.1.1.4'
Ag Ag -0.8971 1.1015 'International Tables Vol C Tables 4.2.6.8 and 6.1.1.4'

loop_
_geom_angle_atom_site_label_1
_geom_angle_atom_site_label_2
_geom_angle_atom_site_label_3
_geom_angle
_geom_angle_site_symmetry_1
_geom_angle_site_symmetry_3
C1 S1 C3 95.03(11) . .
C4 S2 C1 95.10(11) . .
C2 S3 C5 94.80(11) . .
C2 S4 C6 95.29(11) . .
C3 S5 C7 101.38(13) . .
C4 S6 C8 101.77(14) . .
C5 S7 C9 98.94(11) . .
C6 S8 C10 102.73(11) . .
C2 C1 S1 124.67(18) . .
C2 C1 S2 120.09(18) . .
S1 C1 S2 115.22(12) . .
C1 C2 S3 124.13(18) . .
C1 C2 S4 120.56(18) . .
S3 C2 S4 115.28(12) . .
C4 C3 S5 127.33(18) . .
C4 C3 S1 116.93(18) . .
S5 C3 S1 115.72(15) . .
C3 C4 S6 129.38(18) . .
C3 C4 S2 117.41(17) . .
S6 C4 S2 113.20(14) . .
C6 C5 S7 126.94(18) . .
C6 C5 S3 117.69(17) . .
S7 C5 S3 115.35(13) . .
C5 C6 S8 129.83(18) . .
C5 C6 S4 116.62(17) . .
S8 C6 S4 113.53(13) . .
C8 C7 S5 112.7(2) . .
C8 C7 H7 109.1 . .
S5 C7 H7 109.1 . .
C8 C7 H7A 109.1 . .
S5 C7 H7A 109.1 . .
H7 C7 H7A 107.8 . .
C7 C8 S6 114.65(19) . .
C7 C8 H8 108.6 . .
S6 C8 H8 108.6 . .
C7 C8 H8A 108.6 . .
S6 C8 H8A 108.6 . .
H8 C8 H8A 107.6 . .
C10 C9 S7 113.05(17) . .
C10 C9 H9 109.0 . .
S7 C9 H9 109.0 . .
C10 C9 H9A 109.0 . .
S7 C9 H9A 109.0 . .
H9 C9 H9A 107.8 . .
C9 C10 S8 114.05(16) . .
C9 C10 H10 108.7 . .
S8 C10 H10 108.7 . .
C9 C10 H10A 108.7 . .
S8 C10 H10A 108.7 . .
H10 C10 H10A 107.6 . .
C11 S9 C13 95.57(11) . .
C11 S10 C14 95.16(11) . .
C12 S11 C15 94.97(11) . .
C12 S12 C16 95.09(11) . .
C13 S13 C17 100.79(11) . .
C14 S14 C18 101.39(12) . .
C15 S15 C19 101.74(11) . .
C16 S16 C20 100.26(11) . .
C12 C11 S10 123.63(17) . .
C12 C11 S9 120.98(17) . .
S10 C11 S9 115.39(12) . .
C11 C12 S12 124.06(18) . .
C11 C12 S11 120.74(17) . .
S12 C12 S11 115.19(12) . .
C14 C13 S9 116.74(17) . .
C14 C13 S13 128.78(18) . .
S9 C13 S13 114.48(13) . .
C13 C14 S14 128.63(18) . .
C13 C14 S10 117.12(17) . .
S14 C14 S10 114.25(13) . .
C16 C15 S15 129.29(17) . .
C16 C15 S11 117.03(17) . .
S15 C15 S11 113.68(13) . .
C15 C16 S16 128.26(17) . .
C15 C16 S12 116.89(16) . .
S16 C16 S12 114.83(13) . .
C18 C17 S13 113.20(18) . .
C18 C17 H17 108.9 . .
S13 C17 H17 108.9 . .
C18 C17 H17A 108.9 . .
S13 C17 H17A 108.9 . .
H17 C17 H17A 107.8 . .
C17 C18 S14 114.92(17) . .
C17 C18 H18 108.5 . .
S14 C18 H18 108.5 . .
C17 C18 H18A 108.5 . .
S14 C18 H18A 108.5 . .
H18 C18 H18A 107.5 . .
C20 C19 S15 114.48(17) . .
C20 C19 H19 108.6 . .
S15 C19 H19 108.6 . .
C20 C19 H19A 108.6 . .
S15 C19 H19A 108.6 . .
H19 C19 H19A 107.6 . .
C19 C20 S16 114.23(18) . .
C19 C20 H20 108.7 . .
S16 C20 H20 108.7 . .
C19 C20 H20A 108.7 . .
S16 C20 H20A 108.7 . .
H20 C20 H20A 107.6 . .
C22 Ag1 C21 155.44(10) . .
C22 Ag1 N1 106.85(9) . 2_545
C21 Ag1 N1 97.71(9) . 2_545
N1 C21 Ag1 175.6(2) . .
N2 C22 Ag1 175.3(2) . .
C21 N1 Ag1 171.4(2) . 2

loop_
_geom_bond_atom_site_label_1
_geom_bond_atom_site_label_2
_geom_bond_distance
_geom_bond_site_symmetry_2
S1 C1 1.742(2) .
S1 C3 1.754(2) .
S2 C4 1.743(2) .
S2 C1 1.748(2) .
S3 C2 1.741(2) .
S3 C5 1.751(2) .
S4 C2 1.743(2) .
S4 C6 1.751(2) .
S5 C3 1.734(2) .
S5 C7 1.793(3) .
S6 C4 1.740(2) .
S6 C8 1.786(3) .
S7 C5 1.746(2) .
S7 C9 1.818(3) .
S8 C6 1.750(2) .
S8 C10 1.820(2) .
C1 C2 1.360(3) .
C3 C4 1.349(3) .
C5 C6 1.344(3) .
C7 C8 1.522(4) .
C7 H7 1.0000 .
C7 H7A 1.0000 .
C8 H8 1.0000 .
C8 H8A 1.0000 .
C9 C10 1.513(3) .
C9 H9 1.0000 .
C9 H9A 1.0000 .
C10 H10 1.0000 .
C10 H10A 1.0000 .
S9 C11 1.739(2) .
S9 C13 1.745(2) .
S10 C11 1.739(2) .
S10 C14 1.752(2) .
S11 C12 1.745(2) .
S11 C15 1.749(2) .
S12 C12 1.735(2) .
S12 C16 1.751(2) .
S13 C13 1.746(2) .
S13 C17 1.806(3) .
S14 C14 1.742(2) .
S14 C18 1.805(3) .
S15 C15 1.742(2) .
S15 C19 1.809(3) .
S16 C16 1.743(2) .
S16 C20 1.806(2) .
C11 C12 1.366(3) .
C13 C14 1.355(3) .
C15 C16 1.351(3) .
C17 C18 1.518(4) .
C17 H17 1.0000 .
C17 H17A 1.0000 .
C18 H18 1.0000 .
C18 H18A 1.0000 .
C19 C20 1.515(4) .
C19 H19 1.0000 .
C19 H19A 1.0000 .
C20 H20 1.0000 .
C20 H20A 1.0000 .
Ag1 C22 2.088(3) .
Ag1 C21 2.095(3) .
Ag1 N1 2.524(3) 2_545
C21 N1 1.126(4) .
C22 N2 1.148(4) .
N1 Ag1 2.524(3) 2

loop_
_geom_torsion_atom_site_label_1
_geom_torsion_atom_site_label_2
_geom_torsion_atom_site_label_3
_geom_torsion_atom_site_label_4
_geom_torsion
_geom_torsion_site_symmetry_1
_geom_torsion_site_symmetry_2
_geom_torsion_site_symmetry_3
_geom_torsion_site_symmetry_4
C3 S1 C1 C2 172.6(2) . . . .
C3 S1 C1 S2 -5.61(16) . . . .
C4 S2 C1 C2 -173.6(2) . . . .
C4 S2 C1 S1 4.70(15) . . . .
S1 C1 C2 S3 3.4(3) . . . .
S2 C1 C2 S3 -178.49(13) . . . .
S1 C1 C2 S4 -174.59(13) . . . .
S2 C1 C2 S4 3.5(3) . . . .
C5 S3 C2 C1 176.2(2) . . . .
C5 S3 C2 S4 -5.70(15) . . . .
C6 S4 C2 C1 -176.9(2) . . . .
C6 S4 C2 S3 4.97(15) . . . .
C7 S5 C3 C4 -17.1(3) . . . .
C7 S5 C3 S1 161.75(17) . . . .
C1 S1 C3 C4 4.7(2) . . . .
C1 S1 C3 S5 -174.26(16) . . . .
S5 C3 C4 S6 -1.7(4) . . . .
S1 C3 C4 S6 179.41(15) . . . .
S5 C3 C4 S2 176.59(16) . . . .
S1 C3 C4 S2 -2.3(3) . . . .
C8 S6 C4 C3 -7.6(3) . . . .
C8 S6 C4 S2 174.05(15) . . . .
C1 S2 C4 C3 -1.5(2) . . . .
C1 S2 C4 S6 177.12(14) . . . .
C9 S7 C5 C6 25.8(2) . . . .
C9 S7 C5 S3 -152.38(14) . . . .
C2 S3 C5 C6 4.5(2) . . . .
C2 S3 C5 S7 -177.10(14) . . . .
S7 C5 C6 S8 -1.4(4) . . . .
S3 C5 C6 S8 176.76(15) . . . .
S7 C5 C6 S4 -179.99(14) . . . .
S3 C5 C6 S4 -1.9(3) . . . .
C10 S8 C6 C5 1.8(3) . . . .
C10 S8 C6 S4 -179.53(13) . . . .
C2 S4 C6 C5 -1.9(2) . . . .
C2 S4 C6 S8 179.28(13) . . . .
C3 S5 C7 C8 51.5(2) . . . .
S5 C7 C8 S6 -70.0(3) . . . .
C4 S6 C8 C7 43.1(2) . . . .
C5 S7 C9 C10 -58.99(19) . . . .
S7 C9 C10 S8 68.9(2) . . . .
C6 S8 C10 C9 -35.5(2) . . . .
C14 S10 C11 C12 -179.8(2) . . . .
C14 S10 C11 S9 0.69(15) . . . .
C13 S9 C11 C12 -180.0(2) . . . .
C13 S9 C11 S10 -0.47(15) . . . .
S10 C11 C12 S12 -1.5(3) . . . .
S9 C11 C12 S12 177.99(13) . . . .
S10 C11 C12 S11 178.23(13) . . . .
S9 C11 C12 S11 -2.3(3) . . . .
C16 S12 C12 C11 -171.1(2) . . . .
C16 S12 C12 S11 9.19(15) . . . .
C15 S11 C12 C11 172.1(2) . . . .
C15 S11 C12 S12 -8.13(15) . . . .
C11 S9 C13 C14 0.0(2) . . . .
C11 S9 C13 S13 -179.80(14) . . . .
C17 S13 C13 C14 -16.8(3) . . . .
C17 S13 C13 S9 162.91(14) . . . .
S9 C13 C14 S14 -178.60(14) . . . .
S13 C13 C14 S14 1.1(4) . . . .
S9 C13 C14 S10 0.5(3) . . . .
S13 C13 C14 S10 -179.74(14) . . . .
C18 S14 C14 C13 -11.1(3) . . . .
C18 S14 C14 S10 169.77(14) . . . .
C11 S10 C14 C13 -0.7(2) . . . .
C11 S10 C14 S14 178.53(13) . . . .
C19 S15 C15 C16 -11.5(3) . . . .
C19 S15 C15 S11 168.60(14) . . . .
C12 S11 C15 C16 3.3(2) . . . .
C12 S11 C15 S15 -176.72(13) . . . .
S15 C15 C16 S16 4.3(4) . . . .
S11 C15 C16 S16 -175.71(14) . . . .
S15 C15 C16 S12 -177.36(14) . . . .
S11 C15 C16 S12 2.6(3) . . . .
C20 S16 C16 C15 -20.0(3) . . . .
C20 S16 C16 S12 161.64(14) . . . .
C12 S12 C16 C15 -7.1(2) . . . .
C12 S12 C16 S16 171.45(14) . . . .
C13 S13 C17 C18 49.7(2) . . . .
S13 C17 C18 S14 -69.9(2) . . . .
C14 S14 C18 C17 45.1(2) . . . .
C15 S15 C19 C20 42.9(2) . . . .
S15 C19 C20 S16 -68.8(2) . . . .
C16 S16 C20 C19 51.4(2) . . . .
C22 Ag1 C21 N1 -171(3) . . . .
N1 Ag1 C21 N1 8(3) 2_545 . . .
C21 Ag1 C22 N2 -13(3) . . . .
N1 Ag1 C22 N2 167(3) 2_545 . . .
Ag1 C21 N1 Ag1 -51(4) . . . 2
